data_4509622
loop_
_publ_author_name
'Li, Jinpeng'
'Li, Linke'
'Hou, Hongwei'
'Fan, Yaoting'

_publ_section_title
;
 Study on the Reaction of Polymeric Zinc Ferrocenyl Carboxylate with
 Pb(II) or Cd(II)
;
_journal_issue 10
_journal_name_full 'Crystal Growth &amp; Design'
_journal_page_first 4504
_journal_paper_doi 10.1021/cg9005218
_journal_volume 9
_journal_year 2009
_chemical_formula_sum 'C68 H48 Cl4 Fe4 O16 Pb0.52 Zn1.48'
_chemical_formula_weight 1690.75
_chemical_name_systematic
; 
 ? 
;
_space_group_IT_number 15
_symmetry_cell_setting monoclinic
_symmetry_space_group_name_Hall '-C 2yc'
_symmetry_space_group_name_H-M 'C 1 2/c 1'
_atom_sites_solution_hydrogens geom
_atom_sites_solution_primary direct
_atom_sites_solution_secondary difmap
_audit_creation_method SHELXL-97
_cell_angle_alpha 90.00
_cell_angle_beta 94.74(3)
_cell_angle_gamma 90.00
_cell_formula_units_Z 2
_cell_length_a 45.302(9)
_cell_length_b 9.953(2)
_cell_length_c 7.9918(16)
_cell_measurement_reflns_used 4743
_cell_measurement_temperature 293(2)
_cell_measurement_theta_max 27.5145
_cell_measurement_theta_min 3.0459
_cell_volume 3591.1(13)
_computing_cell_refinement 'CrystalClear (Rigaku/MSC Inc., 2006)'
_computing_data_collection 'CrystalClear (Rigaku/MSC Inc., 2006)'
_computing_data_reduction 'CrystalClear (Rigaku/MSC Inc., 2006)'
_computing_structure_refinement 'SHELXL-97 (Sheldrick, 1997)'
_computing_structure_solution 'SHELXS-97 (Sheldrick, 1990)'
_diffrn_ambient_temperature 293(2)
_diffrn_detector_area_resol_mean 28.5714
_diffrn_measured_fraction_theta_full 0.995
_diffrn_measured_fraction_theta_max 0.995
_diffrn_measurement_device_type Saturn724
_diffrn_measurement_method dtprofit.ref
_diffrn_radiation_monochromator graphite
_diffrn_radiation_source 'fine-focus sealed tube'
_diffrn_radiation_type MoK\a
_diffrn_radiation_wavelength 0.71073
_diffrn_reflns_av_R_equivalents 0.0300
_diffrn_reflns_av_sigmaI/netI 0.1703
_diffrn_reflns_limit_h_max 58
_diffrn_reflns_limit_h_min -58
_diffrn_reflns_limit_k_max 12
_diffrn_reflns_limit_k_min -12
_diffrn_reflns_limit_l_max 10
_diffrn_reflns_limit_l_min -9
_diffrn_reflns_number 21173
_diffrn_reflns_theta_full 27.49
_diffrn_reflns_theta_max 27.49
_diffrn_reflns_theta_min 3.05
_diffrn_standards_decay_% 0
_diffrn_standards_interval_count 0
_diffrn_standards_interval_time 0
_diffrn_standards_number 0
_exptl_absorpt_coefficient_mu 2.699
_exptl_absorpt_correction_T_max 1.0000
_exptl_absorpt_correction_T_min 0.9008
_exptl_absorpt_correction_type multi-scan
_exptl_crystal_colour red
_exptl_crystal_density_diffrn 1.564
_exptl_crystal_density_method 'not measured'
_exptl_crystal_description Prism
_exptl_crystal_F_000 1686
_exptl_crystal_size_max 0.20
_exptl_crystal_size_mid 0.20
_exptl_crystal_size_min 0.20
_refine_diff_density_max 2.026
_refine_diff_density_min -2.142
_refine_diff_density_rms 0.209
_refine_ls_extinction_method none
_refine_ls_goodness_of_fit_ref 0.983
_refine_ls_hydrogen_treatment constr
_refine_ls_matrix_type full
_refine_ls_number_parameters 228
_refine_ls_number_reflns 4111
_refine_ls_number_restraints 0
_refine_ls_restrained_S_all 0.983
_refine_ls_R_factor_all 0.1249
_refine_ls_R_factor_gt 0.0815
_refine_ls_shift/su_max 0.000
_refine_ls_shift/su_mean 0.000
_refine_ls_structure_factor_coef Fsqd
_refine_ls_weighting_details 'calc w=1/[\s^2^(Fo^2^)+(0.1356P)^2^+0.0000P] where P=(Fo^2^+2Fc^2^)/3'
_refine_ls_weighting_scheme calc
_refine_ls_wR_factor_gt 0.2510
_refine_ls_wR_factor_ref 0.2867
_reflns_number_gt 1588
_reflns_number_total 4111
_reflns_threshold_expression >2sigma(I)
_cod_data_source_file cg9005218sup1.cif
_cod_data_source_block 2
_cod_depositor_comments
;
The following automatic conversions were performed:

'_exptl_absorpt_correction_type' value 'Multi-scan' changed to
'multi-scan' according to
/home/saulius/struct/CIF-dictionaries/cif_core.dic dictionary named
'cif_core.dic' version 2.4.2 from 2011-04-26.

Automatic conversion script
Id: cif_fix_values 1891 2012-01-12 08:04:46Z andrius 
;
_cod_original_cell_volume 3591.1(12)
_cod_original_sg_symbol_H-M C2/c
_cod_database_code 4509622

loop_
_symmetry_equiv_pos_as_xyz
'x, y, z'
'-x, y, -z+1/2'
'x+1/2, y+1/2, z'
'-x+1/2, y+1/2, -z+1/2'
'-x, -y, -z'
'x, -y, z-1/2'
'-x+1/2, -y+1/2, -z'
'x+1/2, -y+1/2, z-1/2'

loop_
_atom_site_label
_atom_site_type_symbol
_atom_site_fract_x
_atom_site_fract_y
_atom_site_fract_z
_atom_site_U_iso_or_equiv
_atom_site_adp_type
_atom_site_occupancy
_atom_site_symmetry_multiplicity
_atom_site_calc_flag
_atom_site_refinement_flags
O5 O 0.0765(9) 0.221(4) 0.013(3) 0.074(12) Uani 0.25 1 d P
Fe1 Fe 0.19506(3) 0.25980(11) 0.15682(14) 0.0226(4) Uani 1 1 d .
Zn1 Zn 0.0000 0.5000 0.5000 0.0748(6) Uani 0.74 2 d SP
Pb1 Pb 0.0000 0.5000 0.5000 0.0748(6) Uani 0.26 2 d SP
Cl3 Cl 0.09925(7) 0.0950(3) 0.6564(5) 0.0825(12) Uani 1 1 d .
C2 C 0.17484(18) 0.3585(8) 0.3411(10) 0.0236(18) Uani 1 1 d .
O3 O 0.0000 0.4067(10) 0.7500 0.036(2) Uani 1 2 d S
C5 C 0.22533(19) 0.3351(9) 0.3335(10) 0.031(2) Uani 1 1 d .
H5A H 0.2457 0.3025 0.3570 0.037 Uiso 1 1 calc R
O2 O 0.03615(13) 0.3923(8) 0.4449(7) 0.052(2) Uani 1 1 d .
C3 C 0.18574(19) 0.4515(8) 0.2181(10) 0.0283(19) Uani 1 1 d .
H3B H 0.1737 0.5149 0.1480 0.034 Uiso 1 1 calc R
O1 O 0.05081(15) 0.2975(8) 0.6887(8) 0.0506(19) Uani 1 1 d .
C9 C 0.08595(18) 0.3326(10) 0.4848(11) 0.033(2) Uani 1 1 d .
C4 C 0.21638(19) 0.4350(9) 0.2188(11) 0.031(2) Uani 1 1 d .
H4B H 0.2294 0.4841 0.1479 0.037 Uiso 1 1 calc R
O4 O -0.02903(15) 0.3563(8) 0.3908(8) 0.057(2) Uani 1 1 d .
C12 C 0.0552(2) 0.3402(12) 0.5445(11) 0.040(2) Uani 1 1 d .
C6 C 0.14401(17) 0.3464(8) 0.3834(10) 0.0244(18) Uani 1 1 d .
C1 C 0.20039(19) 0.2869(9) 0.4081(10) 0.0274(19) Uani 1 1 d .
H1A H 0.2005 0.2154 0.4924 0.033 Uiso 1 1 calc R
C8 C 0.1077(2) 0.2309(10) 0.5348(12) 0.038(2) Uani 1 1 d .
C7 C 0.1358(2) 0.2384(9) 0.4852(11) 0.033(2) Uani 1 1 d .
H7A H 0.1496 0.1724 0.5184 0.039 Uiso 1 1 calc R
C13 C 0.1638(3) 0.1373(11) 0.0372(14) 0.055(3) Uani 1 1 d .
H13A H 0.1431 0.1273 0.0621 0.066 Uiso 1 1 calc R
C10 C 0.0939(2) 0.4343(10) 0.3855(11) 0.037(2) Uani 1 1 d .
H10A H 0.0801 0.5000 0.3516 0.044 Uiso 1 1 calc R
C11 C 0.12318(19) 0.4425(10) 0.3319(12) 0.037(2) Uani 1 1 d .
H11A H 0.1282 0.5124 0.2624 0.044 Uiso 1 1 calc R
C14 C 0.1744(3) 0.2186(11) -0.0754(13) 0.059(3) Uani 1 1 d .
H14A H 0.1625 0.2830 -0.1453 0.071 Uiso 1 1 calc R
C15 C 0.2054(3) 0.2036(14) -0.0735(15) 0.064(4) Uani 1 1 d .
H15A H 0.2188 0.2491 -0.1454 0.077 Uiso 1 1 calc R
C16 C 0.2127(3) 0.1030(14) 0.0470(17) 0.067(4) Uani 1 1 d .
H16A H 0.2328 0.0699 0.0758 0.080 Uiso 1 1 calc R
C17 C 0.1899(4) 0.0588(11) 0.1116(14) 0.060(4) Uani 1 1 d .
H17A H 0.1896 -0.0122 0.1964 0.072 Uiso 1 1 calc R
O6 O 0.0407(12) 0.123(4) 0.940(4) 0.108(18) Uani 0.25 1 d P

loop_
_atom_site_aniso_label
_atom_site_aniso_U_11
_atom_site_aniso_U_22
_atom_site_aniso_U_33
_atom_site_aniso_U_23
_atom_site_aniso_U_13
_atom_site_aniso_U_12
O5 0.10(3) 0.09(3) 0.032(16) 0.007(16) 0.022(17) 0.07(2)
Fe1 0.0234(6) 0.0228(6) 0.0223(7) -0.0016(5) 0.0056(5) 0.0011(5)
Zn1 0.0433(9) 0.1243(15) 0.0572(10) 0.0022(8) 0.0069(7) 0.0047(8)
Pb1 0.0433(9) 0.1243(15) 0.0572(10) 0.0022(8) 0.0069(7) 0.0047(8)
Cl3 0.0520(19) 0.076(2) 0.126(3) 0.054(2) 0.046(2) 0.0158(16)
C2 0.023(4) 0.025(4) 0.023(4) -0.002(3) 0.005(3) 0.005(3)
O3 0.014(4) 0.080(7) 0.013(4) 0.000 0.000(3) 0.000
C5 0.020(4) 0.045(6) 0.029(5) -0.006(4) 0.006(4) -0.001(4)
O2 0.016(3) 0.115(7) 0.026(3) 0.003(4) 0.005(3) 0.026(4)
C3 0.032(5) 0.025(4) 0.030(5) -0.004(4) 0.011(4) 0.002(4)
O1 0.027(4) 0.082(5) 0.044(4) 0.006(4) 0.012(3) 0.009(4)
C9 0.017(4) 0.053(6) 0.028(5) -0.012(4) 0.002(4) 0.000(4)
C4 0.031(5) 0.034(5) 0.027(5) -0.005(4) 0.007(4) -0.008(4)
O4 0.039(4) 0.099(7) 0.031(4) 0.002(4) -0.009(3) -0.017(4)
C12 0.022(5) 0.075(8) 0.023(5) -0.011(5) 0.003(4) 0.002(5)
C6 0.018(4) 0.034(5) 0.023(4) 0.000(4) 0.006(3) 0.000(3)
C1 0.028(5) 0.036(5) 0.019(4) 0.000(4) 0.003(4) 0.003(4)
C8 0.025(5) 0.049(6) 0.040(5) 0.009(5) 0.006(4) -0.001(4)
C7 0.024(5) 0.041(5) 0.035(5) 0.000(4) 0.011(4) 0.010(4)
C13 0.059(7) 0.057(7) 0.051(7) -0.022(6) 0.016(6) -0.034(6)
C10 0.029(5) 0.055(6) 0.027(5) 0.012(5) 0.002(4) 0.010(4)
C11 0.022(5) 0.043(6) 0.045(6) 0.011(5) 0.006(4) 0.005(4)
C14 0.094(11) 0.043(6) 0.035(6) -0.009(5) -0.021(6) 0.009(6)
C15 0.070(9) 0.081(9) 0.048(7) -0.045(7) 0.039(7) -0.029(7)
C16 0.058(8) 0.069(9) 0.070(9) -0.041(7) -0.020(7) 0.037(7)
C17 0.113(12) 0.031(6) 0.036(6) 0.002(5) 0.000(7) -0.021(7)
O6 0.22(6) 0.06(2) 0.05(2) 0.020(18) 0.06(3) 0.04(3)

loop_
_atom_type_symbol
_atom_type_description
_atom_type_scat_dispersion_real
_atom_type_scat_dispersion_imag
_atom_type_scat_source
C C 0.0033 0.0016 'International Tables Vol C Tables 4.2.6.8 and 6.1.1.4'
H H 0.0000 0.0000 'International Tables Vol C Tables 4.2.6.8 and 6.1.1.4'
O O 0.0106 0.0060 'International Tables Vol C Tables 4.2.6.8 and 6.1.1.4'
Cl Cl 0.1484 0.1585 'International Tables Vol C Tables 4.2.6.8 and 6.1.1.4'
Fe Fe 0.3463 0.8444 'International Tables Vol C Tables 4.2.6.8 and 6.1.1.4'
Zn Zn 0.2839 1.4301 'International Tables Vol C Tables 4.2.6.8 and 6.1.1.4'
Pb Pb -3.3944 10.1111 'International Tables Vol C Tables 4.2.6.8 and 6.1.1.4'

loop_
_geom_angle_atom_site_label_1
_geom_angle_atom_site_label_2
_geom_angle_atom_site_label_3
_geom_angle
_geom_angle_site_symmetry_1
_geom_angle_site_symmetry_3
C17 Fe1 C16 36.7(5) . .
C17 Fe1 C13 43.1(5) . .
C16 Fe1 C13 67.3(5) . .
C17 Fe1 C15 66.3(5) . .
C16 Fe1 C15 41.2(5) . .
C13 Fe1 C15 67.2(4) . .
C17 Fe1 C1 108.0(4) . .
C16 Fe1 C1 121.6(5) . .
C13 Fe1 C1 124.4(4) . .
C15 Fe1 C1 158.0(5) . .
C17 Fe1 C14 66.9(5) . .
C16 Fe1 C14 67.3(5) . .
C13 Fe1 C14 37.9(4) . .
C15 Fe1 C14 40.6(5) . .
C1 Fe1 C14 159.1(5) . .
C17 Fe1 C5 123.1(5) . .
C16 Fe1 C5 108.9(4) . .
C13 Fe1 C5 161.4(4) . .
C15 Fe1 C5 122.9(4) . .
C1 Fe1 C5 40.6(3) . .
C14 Fe1 C5 159.4(5) . .
C17 Fe1 C3 160.6(5) . .
C16 Fe1 C3 161.1(6) . .
C13 Fe1 C3 121.6(4) . .
C15 Fe1 C3 123.5(5) . .
C1 Fe1 C3 69.1(3) . .
C14 Fe1 C3 108.6(4) . .
C5 Fe1 C3 68.0(4) . .
C17 Fe1 C4 158.0(5) . .
C16 Fe1 C4 125.5(5) . .
C13 Fe1 C4 157.1(5) . .
C15 Fe1 C4 108.6(4) . .
C1 Fe1 C4 68.2(3) . .
C14 Fe1 C4 124.4(4) . .
C5 Fe1 C4 40.0(3) . .
C3 Fe1 C4 40.3(3) . .
C17 Fe1 C2 123.0(4) . .
C16 Fe1 C2 155.9(5) . .
C13 Fe1 C2 106.7(4) . .
C15 Fe1 C2 160.2(5) . .
C1 Fe1 C2 41.0(3) . .
C14 Fe1 C2 123.2(5) . .
C5 Fe1 C2 68.9(3) . .
C3 Fe1 C2 42.2(3) . .
C4 Fe1 C2 69.2(3) . .
O2 Zn1 O2 180.00(19) 5_566 .
O2 Zn1 O4 87.8(3) 5_566 .
O2 Zn1 O4 92.2(3) . .
O2 Zn1 O4 92.2(3) 5_566 5_566
O2 Zn1 O4 87.8(3) . 5_566
O4 Zn1 O4 180.0(3) . 5_566
O2 Zn1 O3 88.0(2) 5_566 .
O2 Zn1 O3 92.0(2) . .
O4 Zn1 O3 92.5(3) . .
O4 Zn1 O3 87.5(3) 5_566 .
O2 Zn1 O3 92.0(2) 5_566 5_566
O2 Zn1 O3 88.0(2) . 5_566
O4 Zn1 O3 87.5(3) . 5_566
O4 Zn1 O3 92.5(3) 5_566 5_566
O3 Zn1 O3 180.0 . 5_566
C3 C2 C1 105.0(7) . .
C3 C2 C6 125.9(7) . .
C1 C2 C6 129.1(7) . .
C3 C2 Fe1 68.0(4) . .
C1 C2 Fe1 68.4(4) . .
C6 C2 Fe1 128.1(6) . .
Pb1 O3 Zn1 0.0 2_556 2_556
Pb1 O3 Zn1 130.2(5) 2_556 .
Zn1 O3 Zn1 130.2(5) 2_556 .
C4 C5 C1 108.9(8) . .
C4 C5 Fe1 70.2(5) . .
C1 C5 Fe1 69.4(5) . .
C4 C5 H5A 125.6 . .
C1 C5 H5A 125.6 . .
Fe1 C5 H5A 125.6 . .
C12 O2 Zn1 127.7(6) . .
C4 C3 C2 108.2(8) . .
C4 C3 Fe1 70.3(5) . .
C2 C3 Fe1 69.8(5) . .
C4 C3 H3B 125.9 . .
C2 C3 H3B 125.9 . .
Fe1 C3 H3B 125.9 . .
C10 C9 C8 118.4(8) . .
C10 C9 C12 116.5(9) . .
C8 C9 C12 125.0(9) . .
C3 C4 C5 108.8(8) . .
C3 C4 Fe1 69.4(5) . .
C5 C4 Fe1 69.8(5) . .
C3 C4 H4B 125.6 . .
C5 C4 H4B 125.6 . .
Fe1 C4 H4B 125.6 . .
O1 C12 O2 125.2(8) . .
O1 C12 C9 119.4(9) . .
O2 C12 C9 115.4(8) . .
C11 C6 C7 119.4(8) . .
C11 C6 C2 120.9(8) . .
C7 C6 C2 119.6(7) . .
C5 C1 C2 109.1(8) . .
C5 C1 Fe1 70.0(5) . .
C2 C1 Fe1 70.5(5) . .
C5 C1 H1A 125.5 . .
C2 C1 H1A 125.5 . .
Fe1 C1 H1A 125.5 . .
C7 C8 C9 120.8(8) . .
C7 C8 Cl3 117.5(7) . .
C9 C8 Cl3 121.6(7) . .
C8 C7 C6 120.2(8) . .
C8 C7 H7A 119.9 . .
C6 C7 H7A 119.9 . .
C14 C13 C17 105.6(11) . .
C14 C13 Fe1 71.3(6) . .
C17 C13 Fe1 68.4(6) . .
C14 C13 H13A 127.2 . .
C17 C13 H13A 127.2 . .
Fe1 C13 H13A 127.2 . .
C11 C10 C9 121.2(9) . .
C11 C10 H10A 119.4 . .
C9 C10 H10A 119.4 . .
C10 C11 C6 119.9(9) . .
C10 C11 H11A 120.1 . .
C6 C11 H11A 120.1 . .
C13 C14 C15 110.0(11) . .
C13 C14 Fe1 70.9(6) . .
C15 C14 Fe1 68.4(6) . .
C13 C14 H14A 124.9 . .
C15 C14 H14A 124.9 . .
Fe1 C14 H14A 124.9 . .
C16 C15 C14 105.0(11) . .
C16 C15 Fe1 68.4(6) . .
C14 C15 Fe1 71.0(6) . .
C16 C15 H15A 127.5 . .
C14 C15 H15A 127.5 . .
Fe1 C15 H15A 127.5 . .
C15 C16 C17 111.9(12) . .
C15 C16 Fe1 70.4(6) . .
C17 C16 Fe1 74.0(7) . .
C15 C16 H16A 124.1 . .
C17 C16 H16A 124.1 . .
Fe1 C16 H16A 124.1 . .
C16 C17 C13 107.4(10) . .
C16 C17 Fe1 69.3(7) . .
C13 C17 Fe1 68.6(6) . .
C16 C17 H17A 126.3 . .
C13 C17 H17A 126.3 . .
Fe1 C17 H17A 126.3 . .

loop_
_geom_bond_atom_site_label_1
_geom_bond_atom_site_label_2
_geom_bond_distance
_geom_bond_site_symmetry_2
O5 O6 1.93(6) 1_554
Fe1 C17 2.043(10) .
Fe1 C16 1.989(10) .
Fe1 C13 2.045(10) .
Fe1 C15 2.016(10) .
Fe1 C1 2.020(8) .
Fe1 C14 2.051(10) .
Fe1 C5 2.029(9) .
Fe1 C3 2.023(8) .
Fe1 C4 2.034(9) .
Fe1 C2 2.048(8) .
Zn1 O2 2.036(6) 5_566
Zn1 O2 2.036(6) .
Zn1 O4 2.085(7) .
Zn1 O4 2.085(7) 5_566
Zn1 O3 2.203(4) .
Zn1 O3 2.203(4) 5_566
Cl3 C8 1.728(10) .
C2 C3 1.466(11) .
C2 C1 1.425(11) .
C2 C6 1.469(10) .
O3 Pb1 2.203(4) 2_556
O3 Zn1 2.203(4) 2_556
C5 C4 1.390(12) .
C5 C1 1.405(11) .
C5 H5A 0.9800 .
O2 C12 1.237(11) .
C3 C4 1.397(12) .
C3 H3B 0.9800 .
O1 C12 1.259(11) .
C9 C10 1.353(13) .
C9 C8 1.447(13) .
C9 C12 1.513(12) .
C4 H4B 0.9800 .
C6 C11 1.383(12) .
C6 C7 1.416(11) .
C1 H1A 0.9800 .
C8 C7 1.365(12) .
C7 H7A 0.9300 .
C13 C14 1.329(15) .
C13 C17 1.500(17) .
C13 H13A 0.9800 .
C10 C11 1.428(12) .
C10 H10A 0.9300 .
C11 H11A 0.9300 .
C14 C15 1.412(18) .
C14 H14A 0.9800 .
C15 C16 1.409(18) .
C15 H15A 0.9800 .
C16 C17 1.269(17) .
C16 H16A 0.9800 .
C17 H17A 0.9800 .
O6 O5 1.93(6) 1_556

loop_
_geom_torsion_atom_site_label_1
_geom_torsion_atom_site_label_2
_geom_torsion_atom_site_label_3
_geom_torsion_atom_site_label_4
_geom_torsion
_geom_torsion_site_symmetry_1
_geom_torsion_site_symmetry_4
C17 Fe1 C2 C3 -163.3(6) . .
C16 Fe1 C2 C3 169.4(10) . .
C13 Fe1 C2 C3 -119.0(6) . .
C15 Fe1 C2 C3 -50.2(14) . .
C1 Fe1 C2 C3 117.4(7) . .
C14 Fe1 C2 C3 -81.0(7) . .
C5 Fe1 C2 C3 80.2(5) . .
C4 Fe1 C2 C3 37.2(5) . .
C17 Fe1 C2 C1 79.2(7) . .
C16 Fe1 C2 C1 52.0(12) . .
C13 Fe1 C2 C1 123.6(6) . .
C15 Fe1 C2 C1 -167.6(11) . .
C14 Fe1 C2 C1 161.5(6) . .
C5 Fe1 C2 C1 -37.3(5) . .
C3 Fe1 C2 C1 -117.4(7) . .
C4 Fe1 C2 C1 -80.2(5) . .
C17 Fe1 C2 C6 -44.3(9) . .
C16 Fe1 C2 C6 -71.5(13) . .
C13 Fe1 C2 C6 0.1(9) . .
C15 Fe1 C2 C6 68.9(15) . .
C1 Fe1 C2 C6 -123.5(9) . .
C14 Fe1 C2 C6 38.0(9) . .
C5 Fe1 C2 C6 -160.8(8) . .
C3 Fe1 C2 C6 119.1(9) . .
C4 Fe1 C2 C6 156.3(8) . .
O2 Zn1 O3 Pb1 -53.3(2) 5_566 2_556
O2 Zn1 O3 Pb1 126.7(2) . 2_556
O4 Zn1 O3 Pb1 -141.0(2) . 2_556
O4 Zn1 O3 Pb1 39.0(2) 5_566 2_556
O3 Zn1 O3 Pb1 92(74) 5_566 2_556
O2 Zn1 O3 Zn1 -53.3(2) 5_566 2_556
O2 Zn1 O3 Zn1 126.7(2) . 2_556
O4 Zn1 O3 Zn1 -141.0(2) . 2_556
O4 Zn1 O3 Zn1 39.0(2) 5_566 2_556
O3 Zn1 O3 Zn1 92(74) 5_566 2_556
C17 Fe1 C5 C4 161.0(6) . .
C16 Fe1 C5 C4 123.1(7) . .
C13 Fe1 C5 C4 -162.0(12) . .
C15 Fe1 C5 C4 79.6(7) . .
C1 Fe1 C5 C4 -120.1(7) . .
C14 Fe1 C5 C4 47.4(14) . .
C3 Fe1 C5 C4 -37.0(5) . .
C2 Fe1 C5 C4 -82.5(5) . .
C17 Fe1 C5 C1 -78.9(7) . .
C16 Fe1 C5 C1 -116.8(7) . .
C13 Fe1 C5 C1 -41.9(15) . .
C15 Fe1 C5 C1 -160.3(7) . .
C14 Fe1 C5 C1 167.6(11) . .
C3 Fe1 C5 C1 83.2(5) . .
C4 Fe1 C5 C1 120.1(7) . .
C2 Fe1 C5 C1 37.6(5) . .
O2 Zn1 O2 C12 80(74) 5_566 .
O4 Zn1 O2 C12 -115.4(10) . .
O4 Zn1 O2 C12 64.6(10) 5_566 .
O3 Zn1 O2 C12 -22.9(10) . .
O3 Zn1 O2 C12 157.1(10) 5_566 .
C1 C2 C3 C4 -1.3(9) . .
C6 C2 C3 C4 178.0(8) . .
Fe1 C2 C3 C4 -60.1(6) . .
C1 C2 C3 Fe1 58.7(5) . .
C6 C2 C3 Fe1 -121.9(8) . .
C17 Fe1 C3 C4 165.5(11) . .
C16 Fe1 C3 C4 -47.6(15) . .
C13 Fe1 C3 C4 -161.1(6) . .
C15 Fe1 C3 C4 -79.1(7) . .
C1 Fe1 C3 C4 80.5(6) . .
C14 Fe1 C3 C4 -121.6(6) . .
C5 Fe1 C3 C4 36.7(5) . .
C2 Fe1 C3 C4 119.0(7) . .
C17 Fe1 C3 C2 46.4(14) . .
C16 Fe1 C3 C2 -166.6(12) . .
C13 Fe1 C3 C2 79.8(6) . .
C15 Fe1 C3 C2 161.8(6) . .
C1 Fe1 C3 C2 -38.6(5) . .
C14 Fe1 C3 C2 119.4(6) . .
C5 Fe1 C3 C2 -82.3(5) . .
C4 Fe1 C3 C2 -119.0(7) . .
C2 C3 C4 C5 1.0(10) . .
Fe1 C3 C4 C5 -58.8(6) . .
C2 C3 C4 Fe1 59.8(6) . .
C1 C5 C4 C3 -0.2(10) . .
Fe1 C5 C4 C3 58.6(6) . .
C1 C5 C4 Fe1 -58.8(6) . .
C17 Fe1 C4 C3 -167.2(10) . .
C16 Fe1 C4 C3 162.9(6) . .
C13 Fe1 C4 C3 45.0(12) . .
C15 Fe1 C4 C3 120.2(7) . .
C1 Fe1 C4 C3 -83.1(5) . .
C14 Fe1 C4 C3 77.9(7) . .
C5 Fe1 C4 C3 -120.4(7) . .
C2 Fe1 C4 C3 -38.9(5) . .
C17 Fe1 C4 C5 -46.8(12) . .
C16 Fe1 C4 C5 -76.7(7) . .
C13 Fe1 C4 C5 165.4(9) . .
C15 Fe1 C4 C5 -119.4(7) . .
C1 Fe1 C4 C5 37.3(5) . .
C14 Fe1 C4 C5 -161.7(6) . .
C3 Fe1 C4 C5 120.4(7) . .
C2 Fe1 C4 C5 81.5(5) . .
Zn1 O2 C12 O1 29.6(16) . .
Zn1 O2 C12 C9 -148.8(7) . .
C10 C9 C12 O1 -145.2(10) . .
C8 C9 C12 O1 30.5(15) . .
C10 C9 C12 O2 33.3(13) . .
C8 C9 C12 O2 -151.0(10) . .
C3 C2 C6 C11 -12.8(13) . .
C1 C2 C6 C11 166.4(9) . .
Fe1 C2 C6 C11 -101.6(9) . .
C3 C2 C6 C7 170.3(8) . .
C1 C2 C6 C7 -10.5(13) . .
Fe1 C2 C6 C7 81.5(10) . .
C4 C5 C1 C2 -0.7(10) . .
Fe1 C5 C1 C2 -60.0(6) . .
C4 C5 C1 Fe1 59.3(6) . .
C3 C2 C1 C5 1.2(9) . .
C6 C2 C1 C5 -178.1(8) . .
Fe1 C2 C1 C5 59.6(6) . .
C3 C2 C1 Fe1 -58.4(5) . .
C6 C2 C1 Fe1 122.2(9) . .
C17 Fe1 C1 C5 120.2(7) . .
C16 Fe1 C1 C5 82.4(8) . .
C13 Fe1 C1 C5 165.0(6) . .
C15 Fe1 C1 C5 49.1(13) . .
C14 Fe1 C1 C5 -167.7(10) . .
C3 Fe1 C1 C5 -80.2(6) . .
C4 Fe1 C1 C5 -36.8(5) . .
C2 Fe1 C1 C5 -119.8(7) . .
C17 Fe1 C1 C2 -120.0(6) . .
C16 Fe1 C1 C2 -157.8(7) . .
C13 Fe1 C1 C2 -75.2(7) . .
C15 Fe1 C1 C2 168.9(11) . .
C14 Fe1 C1 C2 -47.9(13) . .
C5 Fe1 C1 C2 119.8(7) . .
C3 Fe1 C1 C2 39.6(5) . .
C4 Fe1 C1 C2 83.0(5) . .
C10 C9 C8 C7 1.0(14) . .
C12 C9 C8 C7 -174.6(9) . .
C10 C9 C8 Cl3 -178.2(7) . .
C12 C9 C8 Cl3 6.3(14) . .
C9 C8 C7 C6 -0.1(14) . .
Cl3 C8 C7 C6 179.1(7) . .
C11 C6 C7 C8 -1.4(13) . .
C2 C6 C7 C8 175.6(8) . .
C17 Fe1 C13 C14 -116.1(10) . .
C16 Fe1 C13 C14 -81.7(8) . .
C15 Fe1 C13 C14 -36.9(8) . .
C1 Fe1 C13 C14 164.6(7) . .
C5 Fe1 C13 C14 -163.6(11) . .
C3 Fe1 C13 C14 79.5(8) . .
C4 Fe1 C13 C14 47.0(14) . .
C2 Fe1 C13 C14 123.1(8) . .
C16 Fe1 C13 C17 34.3(6) . .
C15 Fe1 C13 C17 79.2(7) . .
C1 Fe1 C13 C17 -79.4(7) . .
C14 Fe1 C13 C17 116.1(10) . .
C5 Fe1 C13 C17 -47.6(15) . .
C3 Fe1 C13 C17 -164.5(6) . .
C4 Fe1 C13 C17 163.0(9) . .
C2 Fe1 C13 C17 -120.8(6) . .
C8 C9 C10 C11 -0.5(14) . .
C12 C9 C10 C11 175.4(9) . .
C9 C10 C11 C6 -0.9(15) . .
C7 C6 C11 C10 1.8(14) . .
C2 C6 C11 C10 -175.1(8) . .
C17 C13 C14 C15 -3.0(12) . .
Fe1 C13 C14 C15 57.2(8) . .
C17 C13 C14 Fe1 -60.1(7) . .
C17 Fe1 C14 C13 41.8(8) . .
C16 Fe1 C14 C13 81.8(8) . .
C15 Fe1 C14 C13 121.9(11) . .
C1 Fe1 C14 C13 -37.9(15) . .
C5 Fe1 C14 C13 165.2(10) . .
C3 Fe1 C14 C13 -118.0(8) . .
C4 Fe1 C14 C13 -159.8(7) . .
C2 Fe1 C14 C13 -73.6(8) . .
C17 Fe1 C14 C15 -80.0(8) . .
C16 Fe1 C14 C15 -40.1(8) . .
C13 Fe1 C14 C15 -121.9(11) . .
C1 Fe1 C14 C15 -159.8(10) . .
C5 Fe1 C14 C15 43.3(15) . .
C3 Fe1 C14 C15 120.1(8) . .
C4 Fe1 C14 C15 78.3(8) . .
C2 Fe1 C14 C15 164.6(7) . .
C13 C14 C15 C16 1.6(12) . .
Fe1 C14 C15 C16 60.3(7) . .
C13 C14 C15 Fe1 -58.6(8) . .
C17 Fe1 C15 C16 -34.0(8) . .
C13 Fe1 C15 C16 -81.1(8) . .
C1 Fe1 C15 C16 45.3(14) . .
C14 Fe1 C15 C16 -115.5(10) . .
C5 Fe1 C15 C16 81.2(8) . .
C3 Fe1 C15 C16 165.1(7) . .
C4 Fe1 C15 C16 123.0(8) . .
C2 Fe1 C15 C16 -156.7(11) . .
C17 Fe1 C15 C14 81.5(8) . .
C16 Fe1 C15 C14 115.5(10) . .
C13 Fe1 C15 C14 34.4(7) . .
C1 Fe1 C15 C14 160.8(9) . .
C5 Fe1 C15 C14 -163.3(6) . .
C3 Fe1 C15 C14 -79.4(8) . .
C4 Fe1 C15 C14 -121.5(7) . .
C2 Fe1 C15 C14 -41.2(16) . .
C14 C15 C16 C17 0.7(13) . .
Fe1 C15 C16 C17 62.7(9) . .
C14 C15 C16 Fe1 -62.1(7) . .
C17 Fe1 C16 C15 120.9(11) . .
C13 Fe1 C16 C15 80.7(7) . .
C1 Fe1 C16 C15 -161.8(7) . .
C14 Fe1 C16 C15 39.6(7) . .
C5 Fe1 C16 C15 -118.8(7) . .
C3 Fe1 C16 C15 -41.5(17) . .
C4 Fe1 C16 C15 -77.4(8) . .
C2 Fe1 C16 C15 160.9(9) . .
C13 Fe1 C16 C17 -40.1(8) . .
C15 Fe1 C16 C17 -120.9(11) . .
C1 Fe1 C16 C17 77.4(9) . .
C14 Fe1 C16 C17 -81.3(9) . .
C5 Fe1 C16 C17 120.3(8) . .
C3 Fe1 C16 C17 -162.4(12) . .
C4 Fe1 C16 C17 161.8(7) . .
C2 Fe1 C16 C17 40.0(15) . .
C15 C16 C17 C13 -2.4(13) . .
Fe1 C16 C17 C13 58.2(7) . .
C15 C16 C17 Fe1 -60.6(8) . .
C14 C13 C17 C16 3.4(12) . .
Fe1 C13 C17 C16 -58.7(8) . .
C14 C13 C17 Fe1 62.0(7) . .
C13 Fe1 C17 C16 119.4(10) . .
C15 Fe1 C17 C16 38.1(8) . .
C1 Fe1 C17 C16 -119.1(8) . .
C14 Fe1 C17 C16 82.6(9) . .
C5 Fe1 C17 C16 -76.9(9) . .
C3 Fe1 C17 C16 162.8(11) . .
C4 Fe1 C17 C16 -42.9(14) . .
C2 Fe1 C17 C16 -161.8(7) . .
C16 Fe1 C17 C13 -119.4(10) . .
C15 Fe1 C17 C13 -81.3(7) . .
C1 Fe1 C17 C13 121.5(6) . .
C14 Fe1 C17 C13 -36.8(6) . .
C5 Fe1 C17 C13 163.7(5) . .
C3 Fe1 C17 C13 43.3(14) . .
C4 Fe1 C17 C13 -162.3(9) . .
C2 Fe1 C17 C13 78.8(7) . .
